data_4120943
loop_
_publ_author_name
'Michael I. Lipschutz'
'Xinzheng Yang'
'Ruchira Chatterjee'
'T. Don Tilley'

_publ_section_title
;
 A Structurally Rigid Bis(amido) Ligand Framework in Low-Coordinate Ni(I),
 Ni(II), and Ni(III) Analogues Provides Access to a Ni(III) Methyl Complex
 via Oxidative Addition
;
_journal_name_full 'Journal of the American Chemical Society'
_journal_page_first 15298
_journal_page_last 15301
_journal_paper_doi 10.1021/ja408151h
_journal_volume 135
_journal_year 2013
_chemical_formula_sum 'C46 H88 N3 Ni Si2'
_chemical_formula_weight 798.08
_chemical_name_systematic
;
 ?
;
_space_group_IT_number 19
_symmetry_cell_setting orthorhombic
_symmetry_space_group_name_Hall 'P 2ac 2ab'
_symmetry_space_group_name_H-M 'P 21 21 21'
_atom_sites_solution_hydrogens geom
_atom_sites_solution_primary direct
_atom_sites_solution_secondary difmap
_audit_creation_method SHELXL-97
_cell_angle_alpha 90.00
_cell_angle_beta 90.00
_cell_angle_gamma 90.00
_cell_formula_units_Z 4
_cell_length_a 10.7683(6)
_cell_length_b 19.8450(12)
_cell_length_c 22.5472(12)
_cell_measurement_reflns_used 9858
_cell_measurement_temperature 100(2)
_cell_measurement_theta_max 27.48
_cell_measurement_theta_min 2.24
_cell_volume 4818.3(5)
_computing_cell_refinement 'Bruker SAINT'
_computing_data_collection 'Bruker APEX2'
_computing_data_reduction 'Bruker SAINT'
_computing_molecular_graphics ORTEP32
_computing_publication_material WinGX
_computing_structure_refinement 'SHELXL-97 (Sheldrick, 2008)'
_computing_structure_solution SIR-97
_diffrn_ambient_temperature 100(2)
_diffrn_detector_area_resol_mean 8.366
_diffrn_measured_fraction_theta_full 0.980
_diffrn_measured_fraction_theta_max 0.839
_diffrn_measurement_device_type 'Bruker APEX-II CCD'
_diffrn_measurement_method 'phi and omega scans'
_diffrn_radiation_monochromator 'QUAZAR multilayer mirrors'
_diffrn_radiation_source 'microfocus sealed tube'
_diffrn_radiation_type MoK\a
_diffrn_radiation_wavelength 0.71073
_diffrn_reflns_av_R_equivalents 0.0379
_diffrn_reflns_av_sigmaI/netI 0.0613
_diffrn_reflns_limit_h_max 12
_diffrn_reflns_limit_h_min -8
_diffrn_reflns_limit_k_max 23
_diffrn_reflns_limit_k_min -26
_diffrn_reflns_limit_l_max 23
_diffrn_reflns_limit_l_min -28
_diffrn_reflns_number 36187
_diffrn_reflns_theta_full 25.00
_diffrn_reflns_theta_max 28.35
_diffrn_reflns_theta_min 1.37
_exptl_absorpt_coefficient_mu 0.484
_exptl_absorpt_correction_T_max 0.9856
_exptl_absorpt_correction_T_min 0.9623
_exptl_absorpt_correction_type multi-scan
_exptl_absorpt_process_details SADABS
_exptl_crystal_colour colorless
_exptl_crystal_density_diffrn 1.100
_exptl_crystal_description block
_exptl_crystal_F_000 1764
_exptl_crystal_size_max 0.08
_exptl_crystal_size_mid 0.08
_exptl_crystal_size_min 0.03
_refine_diff_density_max 0.401
_refine_diff_density_min -0.379
_refine_diff_density_rms 0.060
_refine_ls_abs_structure_details 'Flack H D (1983), Acta Cryst. A39, 876-881'
_refine_ls_abs_structure_Flack -0.002(8)
_refine_ls_extinction_method none
_refine_ls_goodness_of_fit_ref 1.037
_refine_ls_hydrogen_treatment constr
_refine_ls_matrix_type full
_refine_ls_number_parameters 487
_refine_ls_number_reflns 9409
_refine_ls_number_restraints 0
_refine_ls_restrained_S_all 1.037
_refine_ls_R_factor_all 0.0526
_refine_ls_R_factor_gt 0.0364
_refine_ls_shift/su_max 0.002
_refine_ls_shift/su_mean 0.000
_refine_ls_structure_factor_coef Fsqd
_refine_ls_weighting_details 'calc w=1/[\s^2^(Fo^2^)+(0.0264P)^2^+0.4980P] where P=(Fo^2^+2Fc^2^)/3'
_refine_ls_weighting_scheme calc
_refine_ls_wR_factor_gt 0.0625
_refine_ls_wR_factor_ref 0.0673
_reflns_number_gt 7912
_reflns_number_total 9409
_reflns_threshold_expression >2sigma(I)
_cod_data_source_file ja408151h_si_002.cif
_cod_data_source_block shelxl
_cod_database_code 4120943

loop_
_symmetry_equiv_pos_as_xyz
'x, y, z'
'-x+1/2, -y, z+1/2'
'x+1/2, -y+1/2, -z'
'-x, y+1/2, -z+1/2'

loop_
_atom_site_label
_atom_site_type_symbol
_atom_site_fract_x
_atom_site_fract_y
_atom_site_fract_z
_atom_site_U_iso_or_equiv
_atom_site_adp_type
_atom_site_occupancy
_atom_site_symmetry_multiplicity
_atom_site_calc_flag
_atom_site_refinement_flags
C1 C 0.39242(19) -0.12324(11) 0.41381(9) 0.0109(5) Uani 1 1 d .
C2 C 0.49596(19) -0.16783(11) 0.41401(9) 0.0105(5) Uani 1 1 d .
C3 C 0.4784(2) -0.23463(12) 0.42948(9) 0.0151(5) Uani 1 1 d .
H3 H 0.5476 -0.2643 0.4293 0.018 Uiso 1 1 calc R
C4 C 0.3633(2) -0.25945(11) 0.44513(9) 0.0155(5) Uani 1 1 d .
H4 H 0.3535 -0.3056 0.4554 0.019 Uiso 1 1 calc R
C5 C 0.2624(2) -0.21643(11) 0.44564(9) 0.0149(5) Uani 1 1 d .
H5 H 0.1834 -0.2333 0.4572 0.018 Uiso 1 1 calc R
C6 C 0.2739(2) -0.14898(11) 0.42965(9) 0.0120(5) Uani 1 1 d .
C7 C 0.16096(19) -0.10313(12) 0.42793(9) 0.0151(5) Uani 1 1 d .
H7 H 0.1903 -0.0559 0.4345 0.018 Uiso 1 1 calc R
C8 C 0.0989(2) -0.10604(12) 0.36659(10) 0.0224(6) Uani 1 1 d .
H8A H 0.1607 -0.0961 0.3359 0.034 Uiso 1 1 calc R
H8B H 0.0320 -0.0727 0.3647 0.034 Uiso 1 1 calc R
H8C H 0.0646 -0.1512 0.3601 0.034 Uiso 1 1 calc R
C9 C 0.0639(2) -0.11909(12) 0.47577(9) 0.0216(5) Uani 1 1 d .
H9A H 0.0277 -0.1636 0.4681 0.032 Uiso 1 1 calc R
H9B H -0.0017 -0.0849 0.4749 0.032 Uiso 1 1 calc R
H9C H 0.1038 -0.1190 0.5148 0.032 Uiso 1 1 calc R
C10 C 0.62480(19) -0.14138(12) 0.39915(9) 0.0141(5) Uani 1 1 d .
H10 H 0.6149 -0.1074 0.3667 0.017 Uiso 1 1 calc R
C11 C 0.68139(19) -0.10493(11) 0.45227(10) 0.0194(5) Uani 1 1 d .
H11A H 0.6244 -0.0697 0.4658 0.029 Uiso 1 1 calc R
H11B H 0.7606 -0.0845 0.4406 0.029 Uiso 1 1 calc R
H11C H 0.6955 -0.1372 0.4845 0.029 Uiso 1 1 calc R
C12 C 0.7152(2) -0.19492(12) 0.37691(10) 0.0221(6) Uani 1 1 d .
H12A H 0.7344 -0.2263 0.4092 0.033 Uiso 1 1 calc R
H12B H 0.7918 -0.1732 0.3634 0.033 Uiso 1 1 calc R
H12C H 0.6774 -0.2197 0.3439 0.033 Uiso 1 1 calc R
C13 C 0.4147(2) -0.10285(11) 0.27458(9) 0.0206(5) Uani 1 1 d .
H13A H 0.4779 -0.1361 0.2855 0.031 Uiso 1 1 calc R
H13B H 0.4290 -0.0877 0.2338 0.031 Uiso 1 1 calc R
H13C H 0.3321 -0.1234 0.2775 0.031 Uiso 1 1 calc R
C14 C 0.5785(2) 0.01306(12) 0.31087(10) 0.0263(6) Uani 1 1 d .
H14A H 0.6146 0.0289 0.3483 0.040 Uiso 1 1 calc R
H14B H 0.5658 0.0515 0.2842 0.040 Uiso 1 1 calc R
H14C H 0.6349 -0.0194 0.2922 0.040 Uiso 1 1 calc R
C15 C 0.3041(2) 0.03469(12) 0.30378(10) 0.0221(6) Uani 1 1 d .
H15A H 0.2211 0.0162 0.3109 0.033 Uiso 1 1 calc R
H15B H 0.3135 0.0452 0.2616 0.033 Uiso 1 1 calc R
H15C H 0.3151 0.0759 0.3272 0.033 Uiso 1 1 calc R
C16 C 0.45801(19) 0.06654(11) 0.57160(9) 0.0120(5) Uani 1 1 d .
C17 C 0.5750(2) 0.05055(10) 0.59730(9) 0.0131(5) Uani 1 1 d .
C18 C 0.5838(2) 0.04243(11) 0.65855(9) 0.0186(5) Uani 1 1 d .
H18 H 0.6623 0.0324 0.6756 0.022 Uiso 1 1 calc R
C19 C 0.4810(2) 0.04859(12) 0.69529(10) 0.0212(6) Uani 1 1 d .
H19 H 0.4891 0.0441 0.7371 0.025 Uiso 1 1 calc R
C20 C 0.3666(2) 0.06141(12) 0.66996(10) 0.0183(6) Uani 1 1 d .
H20 H 0.2957 0.0646 0.6949 0.022 Uiso 1 1 calc R
C21 C 0.3521(2) 0.06979(12) 0.60935(10) 0.0154(5) Uani 1 1 d .
C22 C 0.2226(2) 0.08187(12) 0.58368(10) 0.0193(6) Uani 1 1 d .
H22 H 0.2301 0.0829 0.5395 0.023 Uiso 1 1 calc R
C23 C 0.1328(2) 0.02521(13) 0.60005(11) 0.0281(6) Uani 1 1 d .
H23A H 0.1636 -0.0175 0.5840 0.042 Uiso 1 1 calc R
H23B H 0.0507 0.0349 0.5834 0.042 Uiso 1 1 calc R
H23C H 0.1266 0.0219 0.6433 0.042 Uiso 1 1 calc R
C24 C 0.1691(2) 0.14953(13) 0.60369(11) 0.0276(6) Uani 1 1 d .
H24A H 0.1618 0.1500 0.6470 0.041 Uiso 1 1 calc R
H24B H 0.0869 0.1559 0.5859 0.041 Uiso 1 1 calc R
H24C H 0.2244 0.1860 0.5910 0.041 Uiso 1 1 calc R
C25 C 0.69065(19) 0.04421(11) 0.55907(10) 0.0157(5) Uani 1 1 d .
H25 H 0.6625 0.0360 0.5174 0.019 Uiso 1 1 calc R
C26 C 0.7737(2) -0.01538(12) 0.57693(10) 0.0206(5) Uani 1 1 d .
H26A H 0.8093 -0.0069 0.6162 0.031 Uiso 1 1 calc R
H26B H 0.8408 -0.0205 0.5479 0.031 Uiso 1 1 calc R
H26C H 0.7241 -0.0567 0.5780 0.031 Uiso 1 1 calc R
C27 C 0.7666(2) 0.10914(12) 0.55882(10) 0.0237(6) Uani 1 1 d .
H27A H 0.7145 0.1465 0.5452 0.036 Uiso 1 1 calc R
H27B H 0.8378 0.1040 0.5321 0.036 Uiso 1 1 calc R
H27C H 0.7964 0.1186 0.5990 0.036 Uiso 1 1 calc R
C28 C 0.5610(2) 0.17099(12) 0.42178(10) 0.0228(6) Uani 1 1 d .
H28A H 0.6445 0.1675 0.4389 0.034 Uiso 1 1 calc R
H28B H 0.5505 0.2156 0.4038 0.034 Uiso 1 1 calc R
H28C H 0.5502 0.1362 0.3914 0.034 Uiso 1 1 calc R
C29 C 0.2891(2) 0.18072(12) 0.44685(10) 0.0209(6) Uani 1 1 d .
H29A H 0.2702 0.1482 0.4154 0.031 Uiso 1 1 calc R
H29B H 0.2934 0.2261 0.4299 0.031 Uiso 1 1 calc R
H29C H 0.2239 0.1792 0.4771 0.031 Uiso 1 1 calc R
C30 C 0.4710(2) 0.22448(12) 0.54043(10) 0.0212(6) Uani 1 1 d .
H30A H 0.4232 0.2131 0.5761 0.032 Uiso 1 1 calc R
H30B H 0.4449 0.2687 0.5257 0.032 Uiso 1 1 calc R
H30C H 0.5596 0.2257 0.5502 0.032 Uiso 1 1 calc R
C31 C 0.70488(19) -0.19947(11) 0.73494(10) 0.0154(5) Uani 1 1 d .
H31A H 0.7416 -0.2129 0.7734 0.019 Uiso 1 1 calc R
H31B H 0.6990 -0.2405 0.7101 0.019 Uiso 1 1 calc R
C32 C 0.79219(19) -0.15034(12) 0.70496(10) 0.0170(5) Uani 1 1 d .
H32A H 0.7854 -0.1057 0.7242 0.020 Uiso 1 1 calc R
H32B H 0.7684 -0.1452 0.6628 0.020 Uiso 1 1 calc R
C33 C 0.9260(2) -0.17532(11) 0.70896(9) 0.0200(5) Uani 1 1 d .
H33A H 0.9511 -0.1773 0.7512 0.024 Uiso 1 1 calc R
H33B H 0.9308 -0.2215 0.6926 0.024 Uiso 1 1 calc R
C34 C 1.0155(2) -0.13005(13) 0.67543(11) 0.0275(6) Uani 1 1 d .
H34A H 0.9935 -0.1297 0.6333 0.041 Uiso 1 1 calc R
H34B H 1.1004 -0.1471 0.6801 0.041 Uiso 1 1 calc R
H34C H 1.0105 -0.0841 0.6913 0.041 Uiso 1 1 calc R
C35 C 0.5177(2) -0.14418(11) 0.68965(9) 0.0145(5) Uani 1 1 d .
H35A H 0.4355 -0.1247 0.6993 0.017 Uiso 1 1 calc R
H35B H 0.5715 -0.1069 0.6758 0.017 Uiso 1 1 calc R
C36 C 0.5013(2) -0.19378(12) 0.63902(9) 0.0169(5) Uani 1 1 d .
H36A H 0.4336 -0.2257 0.6487 0.020 Uiso 1 1 calc R
H36B H 0.5787 -0.2200 0.6336 0.020 Uiso 1 1 calc R
C37 C 0.4701(2) -0.15629(13) 0.58169(9) 0.0214(6) Uani 1 1 d .
H37A H 0.5408 -0.1267 0.5712 0.026 Uiso 1 1 calc R
H37B H 0.4601 -0.1896 0.5494 0.026 Uiso 1 1 calc R
C38 C 0.3533(2) -0.11386(13) 0.58544(10) 0.0245(6) Uani 1 1 d .
H38A H 0.2834 -0.1423 0.5975 0.037 Uiso 1 1 calc R
H38B H 0.3359 -0.0939 0.5465 0.037 Uiso 1 1 calc R
H38C H 0.3653 -0.0779 0.6147 0.037 Uiso 1 1 calc R
C39 C 0.4976(2) -0.23275(12) 0.76871(10) 0.0160(5) Uani 1 1 d .
H39A H 0.5059 -0.2700 0.7398 0.019 Uiso 1 1 calc R
H39B H 0.5348 -0.2483 0.8065 0.019 Uiso 1 1 calc R
C40 C 0.3608(2) -0.22024(12) 0.77906(11) 0.0201(6) Uani 1 1 d .
H40A H 0.3224 -0.2023 0.7424 0.024 Uiso 1 1 calc R
H40B H 0.3500 -0.1864 0.8109 0.024 Uiso 1 1 calc R
C41 C 0.2973(2) -0.28583(12) 0.79674(11) 0.0239(6) Uani 1 1 d .
H41A H 0.3301 -0.3008 0.8356 0.029 Uiso 1 1 calc R
H41B H 0.3172 -0.3210 0.7671 0.029 Uiso 1 1 calc R
C42 C 0.1564(2) -0.27789(14) 0.80095(10) 0.0280(6) Uani 1 1 d .
H42A H 0.1363 -0.2440 0.8310 0.042 Uiso 1 1 calc R
H42B H 0.1190 -0.3211 0.8121 0.042 Uiso 1 1 calc R
H42C H 0.1235 -0.2635 0.7624 0.042 Uiso 1 1 calc R
C43 C 0.5744(2) -0.11560(10) 0.79107(8) 0.0148(5) Uani 1 1 d .
H43A H 0.6118 -0.0756 0.7718 0.018 Uiso 1 1 calc R
H43B H 0.4873 -0.1041 0.8008 0.018 Uiso 1 1 calc R
C44 C 0.6433(2) -0.12841(12) 0.84881(9) 0.0172(5) Uani 1 1 d .
H44A H 0.7332 -0.1332 0.8406 0.021 Uiso 1 1 calc R
H44B H 0.6136 -0.1710 0.8667 0.021 Uiso 1 1 calc R
C45 C 0.6227(2) -0.07044(13) 0.89244(10) 0.0195(6) Uani 1 1 d .
H45A H 0.6871 -0.0727 0.9237 0.023 Uiso 1 1 calc R
H45B H 0.6335 -0.0272 0.8711 0.023 Uiso 1 1 calc R
C46 C 0.4954(2) -0.07086(13) 0.92179(10) 0.0232(6) Uani 1 1 d .
H46A H 0.4311 -0.0637 0.8916 0.035 Uiso 1 1 calc R
H46B H 0.4912 -0.0348 0.9514 0.035 Uiso 1 1 calc R
H46C H 0.4818 -0.1144 0.9412 0.035 Uiso 1 1 calc R
N1 N 0.44841(15) 0.07912(9) 0.50992(7) 0.0121(4) Uani 1 1 d .
N2 N 0.40677(16) -0.05469(9) 0.39781(7) 0.0115(4) Uani 1 1 d .
N3 N 0.57339(17) -0.17303(8) 0.74618(7) 0.0126(4) Uani 1 1 d .
Si1 Si 0.44244(6) 0.15898(3) 0.48156(3) 0.01395(14) Uani 1 1 d .
Si2 Si 0.42433(6) -0.02897(3) 0.32613(2) 0.01415(14) Uani 1 1 d .
Ni1 Ni 0.42375(2) 0.011245(13) 0.455344(11) 0.01178(7) Uani 1 1 d .

loop_
_atom_site_aniso_label
_atom_site_aniso_U_11
_atom_site_aniso_U_22
_atom_site_aniso_U_33
_atom_site_aniso_U_23
_atom_site_aniso_U_13
_atom_site_aniso_U_12
C1 0.0171(13) 0.0108(13) 0.0049(10) -0.0023(9) -0.0035(9) -0.0022(10)
C2 0.0124(12) 0.0124(14) 0.0069(11) -0.0011(10) -0.0015(9) 0.0028(10)
C3 0.0181(12) 0.0147(15) 0.0125(12) -0.0004(10) -0.0028(10) 0.0052(10)
C4 0.0222(13) 0.0083(13) 0.0159(12) 0.0020(10) -0.0025(10) -0.0021(10)
C5 0.0149(12) 0.0151(14) 0.0147(12) 0.0008(10) -0.0002(10) -0.0044(10)
C6 0.0133(12) 0.0119(14) 0.0107(11) -0.0036(10) -0.0009(9) -0.0004(10)
C7 0.0122(12) 0.0145(14) 0.0187(13) 0.0001(10) -0.0008(10) -0.0022(10)
C8 0.0165(14) 0.0238(15) 0.0270(13) 0.0024(11) -0.0033(11) 0.0032(11)
C9 0.0171(12) 0.0220(14) 0.0259(13) 0.0022(11) 0.0028(11) 0.0023(12)
C10 0.0138(12) 0.0146(14) 0.0137(12) 0.0040(10) -0.0007(9) 0.0028(10)
C11 0.0143(12) 0.0202(14) 0.0238(13) -0.0009(12) 0.0011(11) -0.0013(10)
C12 0.0160(13) 0.0267(16) 0.0237(14) -0.0028(12) 0.0036(11) 0.0023(12)
C13 0.0206(13) 0.0281(15) 0.0132(12) 0.0012(10) -0.0013(11) 0.0069(13)
C14 0.0241(12) 0.0295(15) 0.0254(12) 0.0077(12) 0.0026(12) -0.0034(14)
C15 0.0274(14) 0.0214(15) 0.0175(13) 0.0075(11) 0.0000(11) 0.0032(11)
C16 0.0159(13) 0.0042(13) 0.0158(12) -0.0030(10) 0.0032(9) -0.0024(9)
C17 0.0147(12) 0.0102(12) 0.0145(11) -0.0020(9) 0.0014(11) -0.0007(12)
C18 0.0194(12) 0.0178(13) 0.0187(12) 0.0001(10) -0.0031(11) -0.0002(12)
C19 0.0312(15) 0.0189(15) 0.0136(12) 0.0001(11) 0.0043(11) 0.0011(12)
C20 0.0192(13) 0.0181(15) 0.0176(13) 0.0000(11) 0.0080(11) 0.0032(11)
C21 0.0164(13) 0.0107(14) 0.0192(13) -0.0008(10) 0.0026(10) 0.0012(11)
C22 0.0137(12) 0.0224(15) 0.0217(13) 0.0020(11) 0.0026(11) 0.0044(11)
C23 0.0160(12) 0.0285(17) 0.0398(15) -0.0011(13) 0.0010(11) 0.0003(12)
C24 0.0193(13) 0.0237(17) 0.0399(16) 0.0085(13) 0.0072(12) 0.0039(12)
C25 0.0134(12) 0.0175(14) 0.0161(13) -0.0018(10) -0.0008(10) -0.0017(10)
C26 0.0164(12) 0.0234(15) 0.0220(12) -0.0044(12) -0.0011(10) 0.0030(12)
C27 0.0184(13) 0.0244(16) 0.0282(15) -0.0036(12) 0.0060(11) -0.0040(11)
C28 0.0227(13) 0.0184(14) 0.0273(13) 0.0005(11) 0.0048(12) -0.0013(12)
C29 0.0221(13) 0.0188(15) 0.0219(13) 0.0025(11) 0.0024(11) 0.0009(11)
C30 0.0185(12) 0.0170(14) 0.0282(13) -0.0033(12) 0.0024(11) -0.0029(10)
C31 0.0112(12) 0.0161(14) 0.0191(12) 0.0009(10) -0.0008(10) 0.0035(11)
C32 0.0151(12) 0.0186(15) 0.0174(12) -0.0017(11) -0.0030(10) 0.0001(11)
C33 0.0144(11) 0.0242(14) 0.0215(12) -0.0046(10) 0.0021(11) -0.0015(12)
C34 0.0171(13) 0.0341(17) 0.0314(14) -0.0108(13) 0.0032(11) -0.0056(12)
C35 0.0152(12) 0.0153(14) 0.0130(12) 0.0011(10) -0.0033(9) 0.0012(10)
C36 0.0159(12) 0.0172(15) 0.0175(12) -0.0019(11) -0.0005(10) 0.0011(11)
C37 0.0207(13) 0.0289(16) 0.0144(12) -0.0039(11) 0.0006(10) -0.0069(12)
C38 0.0312(15) 0.0257(16) 0.0167(13) -0.0017(12) -0.0076(11) 0.0030(13)
C39 0.0190(13) 0.0107(14) 0.0183(13) 0.0007(11) -0.0007(11) -0.0022(11)
C40 0.0182(13) 0.0183(15) 0.0239(14) -0.0014(11) 0.0038(11) -0.0020(11)
C41 0.0210(13) 0.0267(16) 0.0240(14) 0.0073(12) -0.0043(11) -0.0072(12)
C42 0.0207(14) 0.0436(18) 0.0197(13) 0.0006(13) 0.0008(11) -0.0074(13)
C43 0.0157(11) 0.0132(12) 0.0157(11) -0.0028(9) -0.0024(11) -0.0003(12)
C44 0.0180(12) 0.0185(14) 0.0150(12) -0.0012(11) -0.0033(10) 0.0022(11)
C45 0.0199(13) 0.0215(16) 0.0170(12) -0.0013(11) -0.0068(10) -0.0017(11)
C46 0.0232(14) 0.0238(16) 0.0227(13) -0.0029(12) 0.0007(11) 0.0036(12)
N1 0.0130(10) 0.0118(10) 0.0116(10) -0.0020(8) 0.0014(8) -0.0010(8)
N2 0.0127(10) 0.0081(10) 0.0137(9) -0.0004(8) 0.0007(8) -0.0013(9)
N3 0.0130(9) 0.0115(10) 0.0134(9) 0.0002(7) 0.0004(8) -0.0013(9)
Si1 0.0140(3) 0.0114(4) 0.0165(3) -0.0006(3) 0.0023(3) -0.0001(3)
Si2 0.0141(3) 0.0154(4) 0.0130(3) 0.0026(2) 0.0003(3) 0.0007(3)
Ni1 0.01270(13) 0.01021(15) 0.01243(13) -0.00102(12) 0.00043(12) -0.00025(13)

loop_
_atom_type_symbol
_atom_type_description
_atom_type_scat_dispersion_real
_atom_type_scat_dispersion_imag
_atom_type_scat_source
C C 0.0033 0.0016 'International Tables Vol C Tables 4.2.6.8 and 6.1.1.4'
H H 0.0000 0.0000 'International Tables Vol C Tables 4.2.6.8 and 6.1.1.4'
N N 0.0061 0.0033 'International Tables Vol C Tables 4.2.6.8 and 6.1.1.4'
Si Si 0.0817 0.0704 'International Tables Vol C Tables 4.2.6.8 and 6.1.1.4'
Ni Ni 0.3393 1.1124 'International Tables Vol C Tables 4.2.6.8 and 6.1.1.4'

loop_
_geom_angle_atom_site_label_1
_geom_angle_atom_site_label_2
_geom_angle_atom_site_label_3
_geom_angle
N2 C1 C6 120.50(19)
N2 C1 C2 120.84(18)
C6 C1 C2 118.7(2)
C3 C2 C1 119.3(2)
C3 C2 C10 120.7(2)
C1 C2 C10 119.95(19)
C4 C3 C2 122.0(2)
C4 C3 H3 119.0
C2 C3 H3 119.0
C3 C4 C5 119.2(2)
C3 C4 H4 120.4
C5 C4 H4 120.4
C4 C5 C6 121.4(2)
C4 C5 H5 119.3
C6 C5 H5 119.3
C5 C6 C1 119.4(2)
C5 C6 C7 120.73(19)
C1 C6 C7 119.84(19)
C6 C7 C9 113.81(18)
C6 C7 C8 110.39(18)
C9 C7 C8 109.19(18)
C6 C7 H7 107.7
C9 C7 H7 107.7
C8 C7 H7 107.7
C7 C8 H8A 109.5
C7 C8 H8B 109.5
H8A C8 H8B 109.5
C7 C8 H8C 109.5
H8A C8 H8C 109.5
H8B C8 H8C 109.5
C7 C9 H9A 109.5
C7 C9 H9B 109.5
H9A C9 H9B 109.5
C7 C9 H9C 109.5
H9A C9 H9C 109.5
H9B C9 H9C 109.5
C2 C10 C12 114.46(19)
C2 C10 C11 110.79(18)
C12 C10 C11 109.46(18)
C2 C10 H10 107.3
C12 C10 H10 107.3
C11 C10 H10 107.3
C10 C11 H11A 109.5
C10 C11 H11B 109.5
H11A C11 H11B 109.5
C10 C11 H11C 109.5
H11A C11 H11C 109.5
H11B C11 H11C 109.5
C10 C12 H12A 109.5
C10 C12 H12B 109.5
H12A C12 H12B 109.5
C10 C12 H12C 109.5
H12A C12 H12C 109.5
H12B C12 H12C 109.5
Si2 C13 H13A 109.5
Si2 C13 H13B 109.5
H13A C13 H13B 109.5
Si2 C13 H13C 109.5
H13A C13 H13C 109.5
H13B C13 H13C 109.5
Si2 C14 H14A 109.5
Si2 C14 H14B 109.5
H14A C14 H14B 109.5
Si2 C14 H14C 109.5
H14A C14 H14C 109.5
H14B C14 H14C 109.5
Si2 C15 H15A 109.5
Si2 C15 H15B 109.5
H15A C15 H15B 109.5
Si2 C15 H15C 109.5
H15A C15 H15C 109.5
H15B C15 H15C 109.5
N1 C16 C17 120.26(18)
N1 C16 C21 121.33(19)
C17 C16 C21 118.41(19)
C18 C17 C16 119.3(2)
C18 C17 C25 119.8(2)
C16 C17 C25 120.87(17)
C19 C18 C17 121.8(2)
C19 C18 H18 119.1
C17 C18 H18 119.1
C20 C19 C18 118.7(2)
C20 C19 H19 120.6
C18 C19 H19 120.6
C19 C20 C21 122.0(2)
C19 C20 H20 119.0
C21 C20 H20 119.0
C20 C21 C16 119.6(2)
C20 C21 C22 119.7(2)
C16 C21 C22 120.76(18)
C23 C22 C21 111.73(19)
C23 C22 C24 109.67(19)
C21 C22 C24 111.7(2)
C23 C22 H22 107.9
C21 C22 H22 107.9
C24 C22 H22 107.9
C22 C23 H23A 109.5
C22 C23 H23B 109.5
H23A C23 H23B 109.5
C22 C23 H23C 109.5
H23A C23 H23C 109.5
H23B C23 H23C 109.5
C22 C24 H24A 109.5
C22 C24 H24B 109.5
H24A C24 H24B 109.5
C22 C24 H24C 109.5
H24A C24 H24C 109.5
H24B C24 H24C 109.5
C17 C25 C27 111.81(18)
C17 C25 C26 113.09(18)
C27 C25 C26 109.78(18)
C17 C25 H25 107.3
C27 C25 H25 107.3
C26 C25 H25 107.3
C25 C26 H26A 109.5
C25 C26 H26B 109.5
H26A C26 H26B 109.5
C25 C26 H26C 109.5
H26A C26 H26C 109.5
H26B C26 H26C 109.5
C25 C27 H27A 109.5
C25 C27 H27B 109.5
H27A C27 H27B 109.5
C25 C27 H27C 109.5
H27A C27 H27C 109.5
H27B C27 H27C 109.5
Si1 C28 H28A 109.5
Si1 C28 H28B 109.5
H28A C28 H28B 109.5
Si1 C28 H28C 109.5
H28A C28 H28C 109.5
H28B C28 H28C 109.5
Si1 C29 H29A 109.5
Si1 C29 H29B 109.5
H29A C29 H29B 109.5
Si1 C29 H29C 109.5
H29A C29 H29C 109.5
H29B C29 H29C 109.5
Si1 C30 H30A 109.5
Si1 C30 H30B 109.5
H30A C30 H30B 109.5
Si1 C30 H30C 109.5
H30A C30 H30C 109.5
H30B C30 H30C 109.5
C32 C31 N3 115.32(18)
C32 C31 H31A 108.4
N3 C31 H31A 108.4
C32 C31 H31B 108.4
N3 C31 H31B 108.4
H31A C31 H31B 107.5
C31 C32 C33 110.53(18)
C31 C32 H32A 109.5
C33 C32 H32A 109.5
C31 C32 H32B 109.5
C33 C32 H32B 109.5
H32A C32 H32B 108.1
C34 C33 C32 112.19(19)
C34 C33 H33A 109.2
C32 C33 H33A 109.2
C34 C33 H33B 109.2
C32 C33 H33B 109.2
H33A C33 H33B 107.9
C33 C34 H34A 109.5
C33 C34 H34B 109.5
H34A C34 H34B 109.5
C33 C34 H34C 109.5
H34A C34 H34C 109.5
H34B C34 H34C 109.5
C36 C35 N3 115.61(18)
C36 C35 H35A 108.4
N3 C35 H35A 108.4
C36 C35 H35B 108.4
N3 C35 H35B 108.4
H35A C35 H35B 107.4
C35 C36 C37 110.24(19)
C35 C36 H36A 109.6
C37 C36 H36A 109.6
C35 C36 H36B 109.6
C37 C36 H36B 109.6
H36A C36 H36B 108.1
C38 C37 C36 113.92(19)
C38 C37 H37A 108.8
C36 C37 H37A 108.8
C38 C37 H37B 108.8
C36 C37 H37B 108.8
H37A C37 H37B 107.7
C37 C38 H38A 109.5
C37 C38 H38B 109.5
H38A C38 H38B 109.5
C37 C38 H38C 109.5
H38A C38 H38C 109.5
H38B C38 H38C 109.5
C40 C39 N3 116.4(2)
C40 C39 H39A 108.2
N3 C39 H39A 108.2
C40 C39 H39B 108.2
N3 C39 H39B 108.2
H39A C39 H39B 107.3
C39 C40 C41 109.7(2)
C39 C40 H40A 109.7
C41 C40 H40A 109.7
C39 C40 H40B 109.7
C41 C40 H40B 109.7
H40A C40 H40B 108.2
C40 C41 C42 111.9(2)
C40 C41 H41A 109.2
C42 C41 H41A 109.2
C40 C41 H41B 109.2
C42 C41 H41B 109.2
H41A C41 H41B 107.9
C41 C42 H42A 109.5
C41 C42 H42B 109.5
H42A C42 H42B 109.5
C41 C42 H42C 109.5
H42A C42 H42C 109.5
H42B C42 H42C 109.5
C44 C43 N3 116.56(17)
C44 C43 H43A 108.2
N3 C43 H43A 108.2
C44 C43 H43B 108.2
N3 C43 H43B 108.2
H43A C43 H43B 107.3
C43 C44 C45 110.75(18)
C43 C44 H44A 109.5
C45 C44 H44A 109.5
C43 C44 H44B 109.5
C45 C44 H44B 109.5
H44A C44 H44B 108.1
C46 C45 C44 113.95(19)
C46 C45 H45A 108.8
C44 C45 H45A 108.8
C46 C45 H45B 108.8
C44 C45 H45B 108.8
H45A C45 H45B 107.7
C45 C46 H46A 109.5
C45 C46 H46B 109.5
H46A C46 H46B 109.5
C45 C46 H46C 109.5
H46A C46 H46C 109.5
H46B C46 H46C 109.5
C16 N1 Si1 122.21(14)
C16 N1 Ni1 122.48(14)
Si1 N1 Ni1 114.97(9)
C1 N2 Si2 122.76(14)
C1 N2 Ni1 120.75(13)
Si2 N2 Ni1 116.20(10)
C35 N3 C43 106.13(15)
C35 N3 C39 111.14(16)
C43 N3 C39 111.33(16)
C35 N3 C31 110.79(16)
C43 N3 C31 111.06(17)
C39 N3 C31 106.47(16)
N1 Si1 C28 111.20(10)
N1 Si1 C29 113.70(10)
C28 Si1 C29 105.69(10)
N1 Si1 C30 111.72(10)
C28 Si1 C30 107.97(10)
C29 Si1 C30 106.18(10)
N2 Si2 C13 110.33(9)
N2 Si2 C15 112.29(10)
C13 Si2 C15 108.78(10)
N2 Si2 C14 113.72(10)
C13 Si2 C14 106.32(11)
C15 Si2 C14 105.05(11)
N1 Ni1 N2 176.51(8)

loop_
_geom_bond_atom_site_label_1
_geom_bond_atom_site_label_2
_geom_bond_distance
C1 N2 1.416(3)
C1 C6 1.420(3)
C1 C2 1.423(3)
C2 C3 1.384(3)
C2 C10 1.521(3)
C3 C4 1.379(3)
C3 H3 0.9500
C4 C5 1.382(3)
C4 H4 0.9500
C5 C6 1.392(3)
C5 H5 0.9500
C6 C7 1.519(3)
C7 C9 1.535(3)
C7 C8 1.537(3)
C7 H7 1.0000
C8 H8A 0.9800
C8 H8B 0.9800
C8 H8C 0.9800
C9 H9A 0.9800
C9 H9B 0.9800
C9 H9C 0.9800
C10 C12 1.526(3)
C10 C11 1.526(3)
C10 H10 1.0000
C11 H11A 0.9800
C11 H11B 0.9800
C11 H11C 0.9800
C12 H12A 0.9800
C12 H12B 0.9800
C12 H12C 0.9800
C13 Si2 1.874(2)
C13 H13A 0.9800
C13 H13B 0.9800
C13 H13C 0.9800
C14 Si2 1.889(2)
C14 H14A 0.9800
C14 H14B 0.9800
C14 H14C 0.9800
C15 Si2 1.877(2)
C15 H15A 0.9800
C15 H15B 0.9800
C15 H15C 0.9800
C16 N1 1.417(3)
C16 C17 1.422(3)
C16 C21 1.425(3)
C17 C18 1.394(3)
C17 C25 1.520(3)
C18 C19 1.388(3)
C18 H18 0.9500
C19 C20 1.381(3)
C19 H19 0.9500
C20 C21 1.386(3)
C20 H20 0.9500
C21 C22 1.529(3)
C22 C23 1.528(3)
C22 C24 1.529(3)
C22 H22 1.0000
C23 H23A 0.9800
C23 H23B 0.9800
C23 H23C 0.9800
C24 H24A 0.9800
C24 H24B 0.9800
C24 H24C 0.9800
C25 C27 1.526(3)
C25 C26 1.537(3)
C25 H25 1.0000
C26 H26A 0.9800
C26 H26B 0.9800
C26 H26C 0.9800
C27 H27A 0.9800
C27 H27B 0.9800
C27 H27C 0.9800
C28 Si1 1.872(2)
C28 H28A 0.9800
C28 H28B 0.9800
C28 H28C 0.9800
C29 Si1 1.877(2)
C29 H29A 0.9800
C29 H29B 0.9800
C29 H29C 0.9800
C30 Si1 1.883(2)
C30 H30A 0.9800
C30 H30B 0.9800
C30 H30C 0.9800
C31 C32 1.514(3)
C31 N3 1.531(3)
C31 H31A 0.9900
C31 H31B 0.9900
C32 C33 1.526(3)
C32 H32A 0.9900
C32 H32B 0.9900
C33 C34 1.519(3)
C33 H33A 0.9900
C33 H33B 0.9900
C34 H34A 0.9800
C34 H34B 0.9800
C34 H34C 0.9800
C35 C36 1.518(3)
C35 N3 1.521(3)
C35 H35A 0.9900
C35 H35B 0.9900
C36 C37 1.529(3)
C36 H36A 0.9900
C36 H36B 0.9900
C37 C38 1.515(3)
C37 H37A 0.9900
C37 H37B 0.9900
C38 H38A 0.9800
C38 H38B 0.9800
C38 H38C 0.9800
C39 C40 1.512(3)
C39 N3 1.526(3)
C39 H39A 0.9900
C39 H39B 0.9900
C40 C41 1.523(3)
C40 H40A 0.9900
C40 H40B 0.9900
C41 C42 1.529(3)
C41 H41A 0.9900
C41 H41B 0.9900
C42 H42A 0.9800
C42 H42B 0.9800
C42 H42C 0.9800
C43 C44 1.520(3)
C43 N3 1.524(2)
C43 H43A 0.9900
C43 H43B 0.9900
C44 C45 1.530(3)
C44 H44A 0.9900
C44 H44B 0.9900
C45 C46 1.523(3)
C45 H45A 0.9900
C45 H45B 0.9900
C46 H46A 0.9800
C46 H46B 0.9800
C46 H46C 0.9800
N1 Si1 1.7101(18)
N1 Ni1 1.8437(17)
N2 Si2 1.7053(17)
N2 Ni1 1.8516(17)
